data_2233438
loop_
_publ_author_name
'Sun, Wei'
'Zhao, Biao-Chun'
'Huang, Ya-Xi'
'Mi, Jin-Xiao'

_publ_section_title
;
 Cerium(III) dihydroxidohexaoxidotetraborate chloride
;
_journal_coeditor_code FJ2495
_journal_issue 2
_journal_name_full 'Acta Crystallographica Section E'
_journal_page_first i17
_journal_paper_doi 10.1107/S1600536812002875
_journal_volume 68
_journal_year 2012
_chemical_formula_iupac 'Ce [B4 O6 (O H)2] Cl'
_chemical_formula_sum 'B4 Ce Cl H2 O8'
_chemical_formula_weight 348.83
_chemical_name_systematic 'Cerium(III) dihydroxidohexaoxidotetraborate chloride'
_space_group_IT_number 9
_symmetry_cell_setting monoclinic
_symmetry_space_group_name_Hall 'C -2yc'
_symmetry_space_group_name_H-M 'C 1 c 1'
_atom_sites_solution_hydrogens difmap
_atom_sites_solution_primary direct
_atom_sites_solution_secondary difmap
_audit_creation_method SHELXL-97
_cell_angle_alpha 90.00
_cell_angle_beta 105.284(3)
_cell_angle_gamma 90.00
_cell_formula_units_Z 4
_cell_length_a 6.5169(11)
_cell_length_b 11.245(2)
_cell_length_c 9.7575(17)
_cell_measurement_reflns_used 2825
_cell_measurement_temperature 295(2)
_cell_measurement_theta_max 28.01
_cell_measurement_theta_min 3.62
_cell_volume 689.8(2)
_computing_cell_refinement 'SAINT (Bruker, 2001)'
_computing_data_collection 'SMART (Bruker, 2001)'
_computing_data_reduction 'SAINT (Bruker, 2001)'
_computing_molecular_graphics 'DIAMOND (Brandenburg, 2011) and ATOMS (Dowty, 2004)'
_computing_publication_material 'SHELXL97 (Sheldrick, 2008)'
_computing_structure_refinement 'SHELXL97 (Sheldrick, 2008)'
_computing_structure_solution 'SHELXS97 (Sheldrick, 2008)'
_diffrn_ambient_temperature 295(2)
_diffrn_measured_fraction_theta_full 1.0
_diffrn_measured_fraction_theta_max 1.0
_diffrn_measurement_device_type 'Bruker SMART APEX CCD area-detector'
_diffrn_measurement_method '1800 images,\f = 0, 90, 180\%, \c = 54.74\%, \D\w=0.3\%, Exp time: 15 s.'
_diffrn_radiation_monochromator graphite
_diffrn_radiation_source 'fine-focus sealed tube'
_diffrn_radiation_type MoK\a
_diffrn_radiation_wavelength 0.71073
_diffrn_reflns_av_R_equivalents 0.0215
_diffrn_reflns_av_sigmaI/netI 0.0392
_diffrn_reflns_limit_h_max 8
_diffrn_reflns_limit_h_min -8
_diffrn_reflns_limit_k_max 14
_diffrn_reflns_limit_k_min -14
_diffrn_reflns_limit_l_max 12
_diffrn_reflns_limit_l_min -12
_diffrn_reflns_number 2825
_diffrn_reflns_theta_full 28.01
_diffrn_reflns_theta_max 28.01
_diffrn_reflns_theta_min 3.62
_diffrn_standards_number 0
_exptl_absorpt_coefficient_mu 6.997
_exptl_absorpt_correction_T_max 0.8175
_exptl_absorpt_correction_T_min 0.4006
_exptl_absorpt_correction_type multi-scan
_exptl_absorpt_process_details '(SADABS; Bruker, 2001)'
_exptl_crystal_colour colorless
_exptl_crystal_density_diffrn 3.359
_exptl_crystal_density_method 'not measured'
_exptl_crystal_description prism
_exptl_crystal_F_000 644
_exptl_crystal_size_max 0.16
_exptl_crystal_size_mid 0.07
_exptl_crystal_size_min 0.03
_refine_diff_density_max 0.532
_refine_diff_density_min -1.641
_refine_ls_abs_structure_details 'Flack (1983), 716 Friedel pairs'
_refine_ls_abs_structure_Flack 0.034(19)
_refine_ls_extinction_method none
_refine_ls_goodness_of_fit_ref 1.000
_refine_ls_hydrogen_treatment refall
_refine_ls_matrix_type full
_refine_ls_number_parameters 134
_refine_ls_number_reflns 1532
_refine_ls_number_restraints 10
_refine_ls_restrained_S_all 0.998
_refine_ls_R_factor_all 0.0204
_refine_ls_R_factor_gt 0.0203
_refine_ls_shift/su_max 0.001
_refine_ls_shift/su_mean 0.000
_refine_ls_structure_factor_coef Fsqd
_refine_ls_weighting_details 'calc w=1/[\s^2^(Fo^2^)+(0.0285P)^2^+0.0000P] where P=(Fo^2^+2Fc^2^)/3'
_refine_ls_weighting_scheme calc
_refine_ls_wR_factor_gt 0.0507
_refine_ls_wR_factor_ref 0.0508
_reflns_number_gt 1523
_reflns_number_total 1532
_reflns_threshold_expression I>2\s(I)
_cod_data_source_file fj2495.cif
_cod_data_source_block I
_cod_original_sg_symbol_H-M 'C c'
_cod_database_code 2233438
_cod_database_fobs_code 2233438

loop_
_symmetry_equiv_pos_as_xyz
'x, y, z'
'x, -y, z+1/2'
'x+1/2, y+1/2, z'
'x+1/2, -y+1/2, z+1/2'

loop_
_atom_site_type_symbol
_atom_site_label
_atom_site_fract_x
_atom_site_fract_y
_atom_site_fract_z
_atom_site_U_iso_or_equiv
_atom_site_adp_type
_atom_site_calc_flag
_atom_site_refinement_flags
_atom_site_occupancy
_atom_site_symmetry_multiplicity
Ce Ce1 0.98063(4) 0.706775(17) 0.56430(4) 0.00585(8) Uani d . 1 1
Cl Cl1 0.6202(2) 0.82445(12) 0.37031(14) 0.0130(2) Uani d . 1 1
B B1 0.1685(9) 0.4466(5) 0.6439(6) 0.0073(10) Uani d . 1 1
B B2 0.8287(9) 0.4064(5) 0.6939(6) 0.0085(10) Uani d . 1 1
B B3 0.5112(9) 0.5338(5) 0.6256(6) 0.0068(10) Uani d . 1 1
B B4 0.5809(9) 0.7447(5) 0.7169(6) 0.0062(10) Uani d . 1 1
O O1 0.9639(5) 0.4852(3) 0.6324(3) 0.0076(7) Uani d . 1 1
O O2 0.7362(6) 0.8358(3) 0.6858(4) 0.0086(7) Uani d . 1 1
O O3 0.6294(6) 0.6361(3) 0.6426(4) 0.0093(7) Uani d . 1 1
O O4 0.3652(6) 0.7819(3) 0.6635(4) 0.0068(7) Uani d . 1 1
O O5 0.2933(6) 0.5383(3) 0.6124(4) 0.0087(7) Uani d . 1 1
O O6 0.6027(6) 0.4259(3) 0.6207(4) 0.0086(7) Uani d U 1 1
O O7 0.6335(7) 0.7247(3) 0.8706(4) 0.0116(7) Uani d D 1 1
O O8 0.8688(6) 0.4269(3) 0.8477(4) 0.0101(7) Uani d D 1 1
H H1 0.894(13) 0.495(3) 0.876(7) 0.04(2) Uiso d D 1 1
H H2 0.731(13) 0.706(6) 0.940(7) 0.04(2) Uiso d D 1 1

loop_
_atom_site_aniso_label
_atom_site_aniso_U_11
_atom_site_aniso_U_22
_atom_site_aniso_U_33
_atom_site_aniso_U_12
_atom_site_aniso_U_13
_atom_site_aniso_U_23
Ce1 0.00577(12) 0.00558(12) 0.00601(12) 0.00003(13) 0.00121(8) 0.00002(14)
Cl1 0.0132(6) 0.0155(6) 0.0094(6) 0.0047(5) 0.0012(5) -0.0001(5)
B1 0.004(2) 0.009(2) 0.009(3) -0.0008(19) 0.001(2) -0.002(2)
B2 0.009(3) 0.006(2) 0.009(3) 0.001(2) 0.002(2) -0.001(2)
B3 0.011(3) 0.005(2) 0.005(2) 0.001(2) 0.0029(19) 0.0021(19)
B4 0.009(3) 0.003(2) 0.006(2) 0.003(2) 0.002(2) -0.0001(19)
O1 0.0040(16) 0.0072(16) 0.0124(17) 0.0020(13) 0.0036(14) 0.0006(13)
O2 0.0079(18) 0.0045(16) 0.0131(19) 0.0007(14) 0.0025(14) -0.0005(14)
O3 0.0083(18) 0.0063(15) 0.0145(18) 0.0011(14) 0.0055(14) -0.0014(14)
O4 0.0061(17) 0.0036(16) 0.0105(19) 0.0009(12) 0.0015(14) -0.0010(12)
O5 0.0046(16) 0.0042(15) 0.0180(18) -0.0009(13) 0.0041(14) 0.0023(14)
O6 0.0027(15) 0.0077(14) 0.0138(17) -0.0020(13) -0.0004(13) -0.0019(13)
O7 0.0091(19) 0.0155(17) 0.0097(19) 0.0059(15) 0.0017(15) 0.0023(15)
O8 0.0161(18) 0.0084(17) 0.0048(17) -0.0029(14) 0.0007(14) -0.0010(13)

loop_
_atom_type_symbol
_atom_type_description
_atom_type_scat_dispersion_real
_atom_type_scat_dispersion_imag
_atom_type_scat_source
B B 0.0013 0.0007 'International Tables Vol C Tables 4.2.6.8 and 6.1.1.4'
H H 0.0000 0.0000 'International Tables Vol C Tables 4.2.6.8 and 6.1.1.4'
O O 0.0106 0.0060 'International Tables Vol C Tables 4.2.6.8 and 6.1.1.4'
Cl Cl 0.1484 0.1585 'International Tables Vol C Tables 4.2.6.8 and 6.1.1.4'
Ce Ce -0.2486 2.6331 'International Tables Vol C Tables 4.2.6.8 and 6.1.1.4'

loop_
_geom_angle_atom_site_label_1
_geom_angle_atom_site_label_2
_geom_angle_atom_site_label_3
_geom_angle_site_symmetry_1
_geom_angle_site_symmetry_3
_geom_angle
_geom_angle_publ_flag
O7 Ce1 O8 4_564 2_564 68.55(12) no
O7 Ce1 O4 4_564 1_655 68.81(13) no
O8 Ce1 O4 2_564 1_655 122.93(12) no
O7 Ce1 O1 4_564 . 123.18(11) no
O8 Ce1 O1 2_564 . 67.76(11) no
O4 Ce1 O1 1_655 . 108.75(10) no
O7 Ce1 O6 4_564 3 72.87(12) no
O8 Ce1 O6 2_564 3 137.83(11) no
O4 Ce1 O6 1_655 3 53.00(10) no
O1 Ce1 O6 . 3 152.63(11) no
O7 Ce1 O2 4_564 . 125.41(12) no
O8 Ce1 O2 2_564 . 128.40(12) no
O4 Ce1 O2 1_655 . 106.95(11) no
O1 Ce1 O2 . . 109.92(11) no
O6 Ce1 O2 3 . 64.77(11) no
O7 Ce1 O3 4_564 . 147.45(13) no
O8 Ce1 O3 2_564 . 89.01(12) no
O4 Ce1 O3 1_655 . 142.92(12) no
O1 Ce1 O3 . . 63.28(10) no
O6 Ce1 O3 3 . 116.78(11) no
O2 Ce1 O3 . . 52.04(11) no
O7 Ce1 O5 4_564 1_655 85.14(13) no
O8 Ce1 O5 2_564 1_655 76.69(11) no
O4 Ce1 O5 1_655 1_655 63.61(10) no
O1 Ce1 O5 . 1_655 50.80(10) no
O6 Ce1 O5 3 1_655 116.61(11) no
O2 Ce1 O5 . 1_655 144.19(12) no
O3 Ce1 O5 . 1_655 113.23(11) no
O7 Ce1 Cl1 4_564 4_565 137.84(10) no
O8 Ce1 Cl1 2_564 4_565 136.70(9) no
O4 Ce1 Cl1 1_655 4_565 69.13(9) no
O1 Ce1 Cl1 . 4_565 69.06(8) no
O6 Ce1 Cl1 3 4_565 84.35(8) no
O2 Ce1 Cl1 . 4_565 70.67(8) no
O3 Ce1 Cl1 . 4_565 74.57(8) no
O5 Ce1 Cl1 1_655 4_565 73.87(8) no
O7 Ce1 Cl1 4_564 . 77.35(10) no
O8 Ce1 Cl1 2_564 . 73.91(9) no
O4 Ce1 Cl1 1_655 . 129.17(8) no
O1 Ce1 Cl1 . . 121.47(8) no
O6 Ce1 Cl1 3 . 81.76(8) no
O2 Ce1 Cl1 . . 64.30(8) no
O3 Ce1 Cl1 . . 73.81(8) no
O5 Ce1 Cl1 1_655 . 149.66(8) no
Cl1 Ce1 Cl1 4_565 . 134.62(5) no
Ce1 Cl1 Ce1 4_464 . 126.35(5) no
O2 B1 O1 3_445 1_455 123.2(5) no
O2 B1 O5 3_445 . 125.8(5) no
O1 B1 O5 1_455 . 110.9(4) no
O4 B2 O8 3_545 . 111.2(4) no
O4 B2 O6 3_545 . 103.8(4) no
O8 B2 O6 . . 110.9(4) no
O4 B2 O1 3_545 . 110.1(4) no
O8 B2 O1 . . 110.8(4) no
O6 B2 O1 . . 109.9(4) no
O6 B3 O3 . . 121.1(5) no
O6 B3 O5 . . 118.4(5) no
O3 B3 O5 . . 120.6(4) no
O4 B4 O7 . . 111.1(4) no
O4 B4 O3 . . 112.1(4) no
O7 B4 O3 . . 110.4(4) no
O4 B4 O2 . . 111.9(4) no
O7 B4 O2 . . 108.6(4) no
O3 B4 O2 . . 102.5(4) no
B1 O1 B2 1_655 . 116.4(4) no
B1 O2 B4 3 . 119.9(4) no
B3 O3 B4 . . 124.1(4) no
B4 O4 B2 . 3_455 113.8(4) no
B3 O5 B1 . . 126.3(4) no
B3 O6 B2 . . 120.5(4) no
B4 O7 H2 . . 143(8) no
Ce1 O7 H2 4_465 . 80(8) no
B2 O8 H1 . . 117(5) no
Ce1 O8 H1 2_565 . 107(5) no

loop_
_geom_bond_atom_site_label_1
_geom_bond_atom_site_label_2
_geom_bond_site_symmetry_2
_geom_bond_distance
_geom_bond_publ_flag
Ce1 O7 4_564 2.480(4) no
Ce1 O8 2_564 2.539(4) no
Ce1 O4 1_655 2.579(4) no
Ce1 O1 . 2.589(3) no
Ce1 O6 3 2.603(3) no
Ce1 O2 . 2.654(4) no
Ce1 O3 . 2.716(4) no
Ce1 O5 1_655 2.731(3) no
Ce1 Cl1 4_565 2.9041(14) no
Ce1 Cl1 . 2.9168(14) no
B1 O2 3_445 1.349(6) no
B1 O1 1_455 1.378(6) no
B1 O5 . 1.396(6) no
B2 O4 3_545 1.464(6) no
B2 O8 . 1.472(6) no
B2 O6 . 1.474(6) no
B2 O1 . 1.483(7) no
B3 O6 . 1.359(6) no
B3 O3 . 1.370(6) no
B3 O5 . 1.392(7) no
B4 O4 . 1.427(6) no
B4 O7 . 1.465(6) no
B4 O3 . 1.496(6) no
B4 O2 . 1.526(7) no

loop_
_geom_hbond_atom_site_label_D
_geom_hbond_atom_site_label_H
_geom_hbond_atom_site_label_A
_geom_hbond_site_symmetry_A
_geom_hbond_distance_DH
_geom_hbond_distance_HA
_geom_hbond_distance_DA
_geom_hbond_angle_DHA
O8 H1 O1 2_565 0.82(2) 2.43(7) 2.859(5) 114(6)
O8 H1 Cl1 4_565 0.82(2) 2.52(5) 3.219(4) 145(7)
O7 H2 O4 4_565 0.83(2) 2.13(6) 2.860(6) 148(10)
O7 H2 Cl1 4_565 0.83(2) 2.81(11) 3.220(4) 112(9)
